data_4105226
loop_
_publ_author_name
'Gang Hu'
'Li Huang'
'Rui H. Huang'
'William D. Wulff'

_publ_section_title
;
 Evidence for a Boroxinate Based Br\/onsted Acid Derivative of VAPOL as
 the Active Catalyst in the Catalytic Asymmetric Aziridination Reaction
;
_journal_name_full 'Journal of the American Chemical Society'
_journal_page_first 15615
_journal_page_last 15617
_journal_paper_doi 10.1021/ja904589k
_journal_volume 131
_journal_year 2009
_chemical_formula_sum 'C60 H47 B3 Cl2 N2 O7'
_chemical_formula_weight 1011.33
_chemical_name_systematic
; 
 ? 
;
_space_group_IT_number 19
_symmetry_cell_setting orthorhombic
_symmetry_space_group_name_Hall 'P 2ac 2ab'
_symmetry_space_group_name_H-M 'P 21 21 21'
_atom_sites_solution_hydrogens geom
_atom_sites_solution_primary direct
_atom_sites_solution_secondary difmap
_audit_creation_method SHELXL-97
_cell_angle_alpha 90.00
_cell_angle_beta 90.00
_cell_angle_gamma 90.00
_cell_formula_units_Z 4
_cell_length_a 12.865(3)
_cell_length_b 17.944(4)
_cell_length_c 21.546(4)
_cell_measurement_temperature 173(2)
_cell_volume 4973.9(19)
_computing_structure_refinement 'SHELXL-97 (Sheldrick, 1997)'
_computing_structure_solution 'SHELXS-97 (Sheldrick, 1990)'
_diffrn_ambient_temperature 173(2)
_diffrn_measured_fraction_theta_full 0.991
_diffrn_measured_fraction_theta_max 0.991
_diffrn_radiation_monochromator graphite
_diffrn_radiation_source 'fine-focus sealed tube'
_diffrn_radiation_type MoK\a
_diffrn_radiation_wavelength 0.71073
_diffrn_reflns_av_R_equivalents 0.0573
_diffrn_reflns_av_sigmaI/netI 0.0534
_diffrn_reflns_limit_h_max 17
_diffrn_reflns_limit_h_min -16
_diffrn_reflns_limit_k_max 23
_diffrn_reflns_limit_k_min -23
_diffrn_reflns_limit_l_max 28
_diffrn_reflns_limit_l_min -28
_diffrn_reflns_number 59972
_diffrn_reflns_theta_full 28.28
_diffrn_reflns_theta_max 28.28
_diffrn_reflns_theta_min 1.48
_exptl_absorpt_coefficient_mu 0.190
_exptl_absorpt_correction_type none
_exptl_crystal_density_diffrn 1.351
_exptl_crystal_F_000 2104
_exptl_crystal_size_max 0.4
_exptl_crystal_size_mid 0.3
_exptl_crystal_size_min 0.3
_refine_diff_density_max 0.514
_refine_diff_density_min -0.409
_refine_diff_density_rms 0.044
_refine_ls_abs_structure_details 'Flack H D (1983), Acta Cryst. A39, 876-881'
_refine_ls_abs_structure_Flack -0.04(6)
_refine_ls_extinction_method none
_refine_ls_goodness_of_fit_ref 0.894
_refine_ls_hydrogen_treatment mixed
_refine_ls_matrix_type full
_refine_ls_number_parameters 671
_refine_ls_number_reflns 12068
_refine_ls_number_restraints 0
_refine_ls_restrained_S_all 0.894
_refine_ls_R_factor_all 0.0830
_refine_ls_R_factor_gt 0.0469
_refine_ls_shift/su_max 0.152
_refine_ls_shift/su_mean 0.004
_refine_ls_structure_factor_coef Fsqd
_refine_ls_weighting_details 'calc w=1/[\s^2^(Fo^2^)+(0.1000P)^2^+0.0000P] where P=(Fo^2^+2Fc^2^)/3'
_refine_ls_weighting_scheme calc
_refine_ls_wR_factor_gt 0.1174
_refine_ls_wR_factor_ref 0.1384
_reflns_number_gt 8621
_reflns_number_total 12068
_reflns_threshold_expression >2sigma(I)
_cod_data_source_file ja904589k_si_002.cif
_cod_data_source_block wf090506b
_cod_original_cell_volume 4973.9(17)
_cod_database_code 4105226

loop_
_symmetry_equiv_pos_as_xyz
'x, y, z'
'-x+1/2, -y, z+1/2'
'-x, y+1/2, -z+1/2'
'x+1/2, -y+1/2, -z'

loop_
_atom_site_label
_atom_site_type_symbol
_atom_site_fract_x
_atom_site_fract_y
_atom_site_fract_z
_atom_site_U_iso_or_equiv
_atom_site_adp_type
_atom_site_occupancy
_atom_site_symmetry_multiplicity
_atom_site_calc_flag
_atom_site_refinement_flags
C00 C 0.5857(3) 0.6936(2) 0.91918(15) 0.0560(9) Uani 1 1 d .
H00A H 0.6039 0.6427 0.9086 0.067 Uiso 1 1 calc R
H00B H 0.5706 0.6954 0.9633 0.067 Uiso 1 1 calc R
Cl1 Cl 0.47506(8) 0.71996(6) 0.87756(5) 0.0759(3) Uani 1 1 d .
Cl2 Cl 0.69155(8) 0.75256(6) 0.90273(4) 0.0659(3) Uani 1 1 d .
O1 O 0.20021(13) 0.19129(8) 1.02760(7) 0.0226(3) Uani 1 1 d .
C2 C 0.17451(18) 0.25472(12) 1.05925(10) 0.0218(5) Uani 1 1 d .
C3 C 0.12414(18) 0.31185(12) 1.02681(11) 0.0226(5) Uani 1 1 d .
C4 C 0.10925(18) 0.30123(12) 0.95822(10) 0.0222(5) Uani 1 1 d .
C5 C 0.06032(17) 0.23609(12) 0.93722(11) 0.0219(5) Uani 1 1 d .
O6 O 0.02818(13) 0.18620(9) 0.98137(7) 0.0238(3) Uani 1 1 d .
B7 B 0.1133(2) 0.14224(14) 1.01074(12) 0.0237(6) Uani 1 1 d .
O8 O 0.06616(13) 0.10769(8) 1.06710(7) 0.0250(4) Uani 1 1 d .
B9 B 0.0707(2) 0.03362(15) 1.07705(13) 0.0249(6) Uani 1 1 d .
O10 O 0.10237(14) -0.01634(9) 1.03198(8) 0.0299(4) Uani 1 1 d .
B11 B 0.1386(2) 0.01300(15) 0.97669(14) 0.0272(6) Uani 1 1 d .
O12 O 0.15336(13) 0.08598(9) 0.96817(8) 0.0262(4) Uani 1 1 d .
O13 O 0.04490(15) -0.00074(9) 1.13221(8) 0.0325(4) Uani 1 1 d .
C14 C 0.0168(2) 0.03491(13) 1.18672(11) 0.0271(5) Uani 1 1 d .
C15 C -0.0859(2) 0.03308(16) 1.20495(13) 0.0380(6) Uani 1 1 d .
H15A H -0.1361 0.0120 1.1794 0.046 Uiso 1 1 calc R
C16 C -0.1133(2) 0.06325(18) 1.26215(15) 0.0472(8) Uani 1 1 d .
H16A H -0.1823 0.0623 1.2748 0.057 Uiso 1 1 calc R
C17 C -0.0390(3) 0.09460(16) 1.30024(13) 0.0422(7) Uani 1 1 d .
H17A H -0.0579 0.1144 1.3385 0.051 Uiso 1 1 calc R
C18 C 0.0634(2) 0.09641(15) 1.28122(13) 0.0378(6) Uani 1 1 d .
H18A H 0.1136 0.1175 1.3069 0.045 Uiso 1 1 calc R
C19 C 0.0921(2) 0.06716(14) 1.22435(12) 0.0322(6) Uani 1 1 d .
H19A H 0.1610 0.0691 1.2114 0.039 Uiso 1 1 calc R
O20 O 0.16223(17) -0.03499(9) 0.92867(9) 0.0394(5) Uani 1 1 d .
C21 C 0.1343(2) -0.10938(13) 0.92821(11) 0.0309(6) Uani 1 1 d .
C22 C 0.2114(2) -0.16285(14) 0.93300(12) 0.0352(6) Uani 1 1 d .
H22A H 0.2803 -0.1489 0.9388 0.042 Uiso 1 1 calc R
C23 C 0.1843(2) -0.23787(15) 0.92903(13) 0.0382(7) Uani 1 1 d .
H23A H 0.2357 -0.2741 0.9325 0.046 Uiso 1 1 calc R
C24 C 0.0825(3) -0.25902(15) 0.92007(13) 0.0404(7) Uani 1 1 d .
H24A H 0.0651 -0.3092 0.9175 0.048 Uiso 1 1 calc R
C25 C 0.0065(2) -0.20509(16) 0.91497(14) 0.0428(7) Uani 1 1 d .
H25A H -0.0623 -0.2193 0.9090 0.051 Uiso 1 1 calc R
C26 C 0.0316(2) -0.12976(15) 0.91858(13) 0.0384(6) Uani 1 1 d .
H26A H -0.0198 -0.0936 0.9146 0.046 Uiso 1 1 calc R
C27 C 0.20137(18) 0.26142(12) 1.12391(11) 0.0230(5) Uani 1 1 d .
C28 C 0.26266(18) 0.20732(13) 1.15933(11) 0.0242(5) Uani 1 1 d .
C29 C 0.31166(19) 0.14406(14) 1.13377(12) 0.0285(5) Uani 1 1 d .
H29A H 0.3033 0.1339 1.0917 0.034 Uiso 1 1 calc R
C30 C 0.3722(2) 0.09640(15) 1.16975(13) 0.0339(6) Uani 1 1 d .
H30A H 0.4044 0.0556 1.1513 0.041 Uiso 1 1 calc R
C31 C 0.3852(2) 0.10898(16) 1.23290(13) 0.0354(6) Uani 1 1 d .
H31A H 0.4251 0.0767 1.2568 0.042 Uiso 1 1 calc R
C32 C 0.3380(2) 0.17011(15) 1.25959(13) 0.0345(6) Uani 1 1 d .
H32A H 0.3463 0.1787 1.3019 0.041 Uiso 1 1 calc R
C33 C 0.2776(2) 0.21970(14) 1.22432(12) 0.0294(5) Uani 1 1 d .
C34 C 0.2337(2) 0.28442(15) 1.25349(13) 0.0357(6) Uani 1 1 d .
H34A H 0.2419 0.2911 1.2960 0.043 Uiso 1 1 calc R
C35 C 0.1810(2) 0.33546(14) 1.22041(12) 0.0333(6) Uani 1 1 d .
H35A H 0.1547 0.3774 1.2403 0.040 Uiso 1 1 calc R
C36 C 0.1645(2) 0.32625(13) 1.15436(11) 0.0260(5) Uani 1 1 d .
C37 C 0.11181(19) 0.38188(13) 1.12213(11) 0.0259(5) Uani 1 1 d .
H37A H 0.0889 0.4236 1.1438 0.031 Uiso 1 1 calc R
C38 C 0.09216(19) 0.37726(12) 1.05887(11) 0.0234(5) Uani 1 1 d .
C39 C 0.0369(2) 0.44194(13) 1.03048(11) 0.0252(5) Uani 1 1 d .
C40 C 0.0714(2) 0.51445(13) 1.04322(12) 0.0297(6) Uani 1 1 d .
H40A H 0.1304 0.5213 1.0675 0.036 Uiso 1 1 calc R
C41 C 0.0190(2) 0.57627(14) 1.02029(12) 0.0348(6) Uani 1 1 d .
H41A H 0.0430 0.6240 1.0292 0.042 Uiso 1 1 calc R
C42 C -0.0690(2) 0.56660(15) 0.98412(13) 0.0367(6) Uani 1 1 d .
H42A H -0.1038 0.6078 0.9681 0.044 Uiso 1 1 calc R
C43 C -0.1050(2) 0.49551(15) 0.97194(13) 0.0341(6) Uani 1 1 d .
H43A H -0.1651 0.4892 0.9485 0.041 Uiso 1 1 calc R
C44 C -0.0525(2) 0.43314(14) 0.99424(12) 0.0294(5) Uani 1 1 d .
H44A H -0.0769 0.3856 0.9850 0.035 Uiso 1 1 calc R
C45 C 0.14797(18) 0.35309(13) 0.91371(11) 0.0232(5) Uani 1 1 d .
C46 C 0.20308(19) 0.42425(12) 0.92942(11) 0.0241(5) Uani 1 1 d .
C47 C 0.1750(2) 0.48965(14) 0.89832(12) 0.0301(6) Uani 1 1 d .
H47A H 0.1195 0.4888 0.8707 0.036 Uiso 1 1 calc R
C48 C 0.2284(2) 0.55547(14) 0.90788(14) 0.0359(6) Uani 1 1 d .
H48A H 0.2090 0.5984 0.8866 0.043 Uiso 1 1 calc R
C49 C 0.3111(2) 0.55737(15) 0.94936(14) 0.0385(6) Uani 1 1 d .
H49A H 0.3471 0.6016 0.9562 0.046 Uiso 1 1 calc R
C50 C 0.3396(2) 0.49310(15) 0.98041(13) 0.0344(6) Uani 1 1 d .
H50A H 0.3949 0.4943 1.0082 0.041 Uiso 1 1 calc R
C51 C 0.2867(2) 0.42693(13) 0.97062(12) 0.0277(5) Uani 1 1 d .
H51A H 0.3070 0.3841 0.9916 0.033 Uiso 1 1 calc R
C52 C 0.1387(2) 0.33698(13) 0.85149(11) 0.0267(5) Uani 1 1 d .
H52A H 0.1656 0.3705 0.8227 0.032 Uiso 1 1 calc R
C53 C 0.0902(2) 0.27214(13) 0.82982(11) 0.0257(5) Uani 1 1 d .
C54 C 0.0895(2) 0.25695(15) 0.76422(12) 0.0344(6) Uani 1 1 d .
H54A H 0.1188 0.2914 0.7371 0.041 Uiso 1 1 calc R
C55 C 0.0479(2) 0.19488(16) 0.74151(12) 0.0376(6) Uani 1 1 d .
H55A H 0.0518 0.1854 0.6991 0.045 Uiso 1 1 calc R
C56 C -0.0031(2) 0.14221(15) 0.78144(12) 0.0318(6) Uani 1 1 d .
C57 C -0.0503(2) 0.07812(16) 0.75597(14) 0.0412(7) Uani 1 1 d .
H57A H -0.0441 0.0690 0.7136 0.049 Uiso 1 1 calc R
C58 C -0.1047(2) 0.02933(17) 0.79199(15) 0.0450(8) Uani 1 1 d .
H58A H -0.1343 -0.0131 0.7745 0.054 Uiso 1 1 calc R
C59 C -0.1155(2) 0.04367(15) 0.85533(15) 0.0400(7) Uani 1 1 d .
H59A H -0.1553 0.0118 0.8797 0.048 Uiso 1 1 calc R
C60 C -0.0677(2) 0.10459(14) 0.88217(13) 0.0317(6) Uani 1 1 d .
H60A H -0.0753 0.1125 0.9246 0.038 Uiso 1 1 calc R
C61 C -0.00761(19) 0.15517(13) 0.84697(12) 0.0270(5) Uani 1 1 d .
C62 C 0.04555(18) 0.22041(12) 0.87237(11) 0.0232(5) Uani 1 1 d .
C71 C -0.1679(2) 0.33145(14) 1.18073(12) 0.0291(5) Uani 1 1 d .
C73 C -0.0574(2) 0.22376(15) 1.17684(14) 0.0388(7) Uani 1 1 d .
H73A H -0.0146 0.1896 1.1968 0.047 Uiso 1 1 calc R
C72 C -0.1056(2) 0.27749(14) 1.21103(13) 0.0352(6) Uani 1 1 d .
H72A H -0.0977 0.2787 1.2539 0.042 Uiso 1 1 calc R
N74 N -0.06976(18) 0.21877(12) 1.11554(11) 0.0359(5) Uani 1 1 d .
H74 H -0.028(3) 0.180(2) 1.0903(19) 0.081(13) Uiso 1 1 d .
C75 C -0.1309(2) 0.26818(14) 1.08499(13) 0.0335(6) Uani 1 1 d .
H75A H -0.1395 0.2638 1.0423 0.040 Uiso 1 1 calc R
C76 C -0.1797(2) 0.32394(13) 1.11589(12) 0.0292(5) Uani 1 1 d .
H76 H -0.2212 0.3575 1.0942 0.035 Uiso 1 1 calc R
N77 N -0.21278(19) 0.38746(12) 1.21232(10) 0.0344(5) Uani 1 1 d .
C78 C -0.2643(2) 0.44822(15) 1.17940(14) 0.0394(7) Uani 1 1 d .
H78A H -0.2919 0.4831 1.2089 0.059 Uiso 1 1 calc R
H78B H -0.3199 0.4285 1.1546 0.059 Uiso 1 1 calc R
H78C H -0.2151 0.4730 1.1530 0.059 Uiso 1 1 calc R
C79 C -0.2061(3) 0.39141(17) 1.27975(13) 0.0480(8) Uani 1 1 d .
H79A H -0.2425 0.4348 1.2942 0.072 Uiso 1 1 calc R
H79B H -0.1345 0.3944 1.2920 0.072 Uiso 1 1 calc R
H79C H -0.2370 0.3476 1.2975 0.072 Uiso 1 1 calc R

loop_
_atom_site_aniso_label
_atom_site_aniso_U_11
_atom_site_aniso_U_22
_atom_site_aniso_U_33
_atom_site_aniso_U_23
_atom_site_aniso_U_13
_atom_site_aniso_U_12
C00 0.084(3) 0.0509(19) 0.0327(16) 0.0092(14) 0.0009(16) 0.0034(19)
Cl1 0.0658(6) 0.0796(7) 0.0821(7) 0.0350(6) -0.0037(5) -0.0064(5)
Cl2 0.0670(6) 0.0740(6) 0.0568(5) -0.0063(5) 0.0003(4) -0.0017(5)
O1 0.0283(8) 0.0165(7) 0.0231(8) -0.0017(6) 0.0005(7) 0.0005(7)
C2 0.0269(11) 0.0171(10) 0.0214(11) -0.0008(9) 0.0004(9) -0.0034(9)
C3 0.0264(12) 0.0189(11) 0.0225(12) -0.0010(9) 0.0002(9) -0.0026(9)
C4 0.0250(11) 0.0194(11) 0.0220(12) -0.0001(9) -0.0013(9) 0.0020(9)
C5 0.0246(11) 0.0186(11) 0.0226(11) 0.0010(9) -0.0009(9) 0.0036(9)
O6 0.0303(9) 0.0200(8) 0.0212(8) 0.0007(6) 0.0023(7) -0.0033(7)
B7 0.0300(14) 0.0181(12) 0.0230(13) 0.0017(10) 0.0029(11) -0.0001(11)
O8 0.0336(9) 0.0192(8) 0.0223(8) 0.0001(6) 0.0045(7) -0.0001(7)
B9 0.0273(14) 0.0203(12) 0.0271(14) 0.0014(10) 0.0023(11) -0.0021(11)
O10 0.0417(10) 0.0179(8) 0.0302(9) 0.0011(7) 0.0068(8) -0.0005(7)
B11 0.0316(15) 0.0206(13) 0.0293(15) -0.0039(11) 0.0017(12) -0.0008(11)
O12 0.0359(9) 0.0198(8) 0.0228(8) -0.0018(7) 0.0065(7) -0.0006(7)
O13 0.0512(11) 0.0207(8) 0.0256(9) 0.0021(7) 0.0039(8) 0.0008(8)
C14 0.0384(14) 0.0214(11) 0.0217(12) 0.0033(9) 0.0033(10) -0.0007(10)
C15 0.0365(15) 0.0399(15) 0.0377(16) -0.0031(12) -0.0032(12) -0.0091(12)
C16 0.0425(17) 0.0508(18) 0.0482(18) -0.0039(15) 0.0165(14) -0.0078(15)
C17 0.063(2) 0.0358(15) 0.0280(14) -0.0010(11) 0.0111(14) -0.0037(14)
C18 0.0479(17) 0.0343(14) 0.0312(14) -0.0025(11) -0.0092(13) -0.0031(13)
C19 0.0340(14) 0.0299(13) 0.0327(14) 0.0048(11) 0.0010(11) 0.0009(11)
O20 0.0644(13) 0.0200(9) 0.0338(10) -0.0051(7) 0.0189(10) -0.0044(8)
C21 0.0507(16) 0.0192(11) 0.0228(12) -0.0061(10) 0.0067(11) -0.0002(11)
C22 0.0457(16) 0.0291(13) 0.0308(14) -0.0034(11) 0.0015(12) -0.0004(12)
C23 0.0577(19) 0.0269(13) 0.0301(14) -0.0019(11) -0.0007(13) 0.0074(13)
C24 0.063(2) 0.0228(13) 0.0356(15) -0.0035(11) 0.0055(14) -0.0064(13)
C25 0.0437(17) 0.0397(16) 0.0450(17) -0.0078(13) 0.0065(13) -0.0106(13)
C26 0.0438(16) 0.0335(14) 0.0378(16) -0.0062(12) 0.0062(13) 0.0061(12)
C27 0.0253(11) 0.0210(11) 0.0227(11) -0.0001(9) -0.0009(9) -0.0056(9)
C28 0.0266(12) 0.0224(11) 0.0234(12) 0.0046(9) -0.0012(9) -0.0058(10)
C29 0.0301(13) 0.0309(13) 0.0246(13) 0.0028(10) -0.0003(10) 0.0002(11)
C30 0.0323(14) 0.0329(14) 0.0364(15) 0.0042(11) 0.0021(11) 0.0049(11)
C31 0.0303(14) 0.0396(15) 0.0363(15) 0.0125(12) -0.0060(11) 0.0009(12)
C32 0.0378(15) 0.0372(15) 0.0285(13) 0.0071(11) -0.0088(11) -0.0059(12)
C33 0.0320(13) 0.0275(13) 0.0288(13) 0.0041(10) -0.0039(11) -0.0054(11)
C34 0.0505(17) 0.0350(14) 0.0215(13) -0.0029(11) -0.0052(12) -0.0023(13)
C35 0.0473(16) 0.0277(13) 0.0249(13) -0.0045(10) -0.0012(12) 0.0013(12)
C36 0.0330(13) 0.0236(12) 0.0213(12) 0.0002(9) -0.0031(10) -0.0036(10)
C37 0.0337(13) 0.0194(11) 0.0245(12) -0.0039(9) 0.0005(10) -0.0016(10)
C38 0.0266(12) 0.0207(11) 0.0229(12) 0.0001(9) 0.0014(10) -0.0034(10)
C39 0.0323(13) 0.0218(11) 0.0214(12) 0.0003(9) 0.0041(10) 0.0019(10)
C40 0.0395(14) 0.0231(12) 0.0265(13) -0.0022(10) -0.0001(11) -0.0017(11)
C41 0.0499(17) 0.0200(12) 0.0346(14) -0.0019(10) 0.0055(13) 0.0028(11)
C42 0.0439(16) 0.0284(13) 0.0377(15) 0.0047(11) 0.0035(13) 0.0126(12)
C43 0.0316(13) 0.0368(14) 0.0338(14) 0.0047(12) -0.0023(11) 0.0029(12)
C44 0.0329(14) 0.0245(12) 0.0307(13) 0.0018(10) -0.0021(11) -0.0005(10)
C45 0.0243(12) 0.0209(11) 0.0243(12) 0.0012(9) -0.0019(9) 0.0018(9)
C46 0.0274(12) 0.0188(11) 0.0260(12) 0.0004(9) 0.0032(10) 0.0021(10)
C47 0.0356(14) 0.0245(12) 0.0304(14) 0.0019(10) 0.0014(11) 0.0044(11)
C48 0.0448(16) 0.0193(12) 0.0438(16) 0.0060(11) 0.0099(13) 0.0015(11)
C49 0.0408(15) 0.0261(13) 0.0486(17) -0.0024(12) 0.0097(13) -0.0067(12)
C50 0.0311(13) 0.0319(14) 0.0401(15) -0.0060(11) 0.0018(12) -0.0043(11)
C51 0.0307(13) 0.0219(11) 0.0306(13) 0.0010(10) 0.0010(11) -0.0007(10)
C52 0.0330(13) 0.0232(12) 0.0239(12) 0.0048(10) 0.0005(10) 0.0014(10)
C53 0.0324(13) 0.0257(12) 0.0191(11) -0.0007(9) -0.0017(10) 0.0080(10)
C54 0.0453(15) 0.0338(14) 0.0243(13) 0.0052(11) -0.0017(11) 0.0024(13)
C55 0.0510(17) 0.0415(15) 0.0203(12) -0.0071(11) -0.0083(12) 0.0063(13)
C56 0.0342(14) 0.0308(13) 0.0304(14) -0.0077(11) -0.0073(11) 0.0058(11)
C57 0.0423(16) 0.0416(16) 0.0398(16) -0.0169(13) -0.0102(13) 0.0021(13)
C58 0.0419(16) 0.0381(15) 0.0551(19) -0.0231(14) -0.0123(15) -0.0034(14)
C59 0.0326(15) 0.0342(14) 0.0531(18) -0.0083(13) -0.0037(13) -0.0026(12)
C60 0.0316(13) 0.0286(13) 0.0347(14) -0.0068(11) -0.0019(11) 0.0006(11)
C61 0.0259(12) 0.0242(12) 0.0309(13) -0.0052(10) -0.0053(10) 0.0051(10)
C62 0.0267(12) 0.0208(11) 0.0220(12) -0.0017(9) -0.0014(9) 0.0052(9)
C71 0.0304(13) 0.0252(12) 0.0316(14) 0.0005(10) 0.0010(10) -0.0016(10)
C73 0.0387(15) 0.0296(14) 0.0480(18) 0.0086(12) -0.0047(13) 0.0059(12)
C72 0.0439(15) 0.0316(13) 0.0301(14) 0.0029(11) -0.0058(12) 0.0027(12)
N74 0.0363(12) 0.0294(12) 0.0419(14) 0.0004(10) 0.0077(11) 0.0016(10)
C75 0.0376(14) 0.0327(14) 0.0302(14) -0.0007(11) 0.0027(11) -0.0057(12)
C76 0.0301(13) 0.0266(13) 0.0310(13) 0.0051(10) -0.0024(11) 0.0022(10)
N77 0.0445(13) 0.0290(11) 0.0297(12) -0.0010(9) -0.0020(10) 0.0036(10)
C78 0.0462(17) 0.0291(14) 0.0428(17) -0.0040(12) -0.0082(13) 0.0080(12)
C79 0.070(2) 0.0413(16) 0.0324(16) -0.0093(13) -0.0045(15) -0.0018(16)

loop_
_atom_type_symbol
_atom_type_description
_atom_type_scat_dispersion_real
_atom_type_scat_dispersion_imag
_atom_type_scat_source
C C 0.0033 0.0016 'International Tables Vol C Tables 4.2.6.8 and 6.1.1.4'
H H 0.0000 0.0000 'International Tables Vol C Tables 4.2.6.8 and 6.1.1.4'
N N 0.0061 0.0033 'International Tables Vol C Tables 4.2.6.8 and 6.1.1.4'
O O 0.0106 0.0060 'International Tables Vol C Tables 4.2.6.8 and 6.1.1.4'
Cl Cl 0.1484 0.1585 'International Tables Vol C Tables 4.2.6.8 and 6.1.1.4'
B B 0.0013 0.0007 'International Tables Vol C Tables 4.2.6.8 and 6.1.1.4'

loop_
_geom_angle_atom_site_label_1
_geom_angle_atom_site_label_2
_geom_angle_atom_site_label_3
_geom_angle
Cl1 C00 Cl2 111.38(18)
C2 O1 B7 116.00(18)
O1 C2 C3 118.19(19)
O1 C2 C27 119.6(2)
C3 C2 C27 122.2(2)
C2 C3 C38 119.7(2)
C2 C3 C4 117.2(2)
C38 C3 C4 123.1(2)
C5 C4 C45 118.9(2)
C5 C4 C3 118.7(2)
C45 C4 C3 122.3(2)
O6 C5 C4 117.1(2)
O6 C5 C62 120.5(2)
C4 C5 C62 122.4(2)
C5 O6 B7 114.75(18)
O12 B7 O1 107.57(19)
O12 B7 O6 111.0(2)
O1 B7 O6 110.31(18)
O12 B7 O8 111.59(18)
O1 B7 O8 110.9(2)
O6 B7 O8 105.45(19)
B9 O8 B7 121.44(19)
O8 B9 O13 124.6(2)
O8 B9 O10 122.7(2)
O13 B9 O10 112.7(2)
B11 O10 B9 117.21(19)
O12 B11 O20 118.5(2)
O12 B11 O10 122.6(2)
O20 B11 O10 118.8(2)
B11 O12 B7 122.8(2)
B9 O13 C14 125.93(19)
C15 C14 O13 118.7(2)
C15 C14 C19 120.8(2)
O13 C14 C19 120.3(2)
C14 C15 C16 119.1(3)
C17 C16 C15 120.7(3)
C16 C17 C18 119.6(3)
C17 C18 C19 120.5(3)
C18 C19 C14 119.3(3)
B11 O20 C21 123.4(2)
O20 C21 C22 118.8(3)
O20 C21 C26 120.3(2)
C22 C21 C26 120.8(2)
C21 C22 C23 119.1(3)
C24 C23 C22 120.8(3)
C23 C24 C25 119.4(3)
C24 C25 C26 120.8(3)
C21 C26 C25 119.0(3)
C36 C27 C2 115.9(2)
C36 C27 C28 118.9(2)
C2 C27 C28 125.3(2)
C29 C28 C33 116.6(2)
C29 C28 C27 124.8(2)
C33 C28 C27 118.6(2)
C30 C29 C28 121.8(2)
C31 C30 C29 120.8(2)
C32 C31 C30 119.0(2)
C31 C32 C33 121.5(3)
C32 C33 C28 120.4(2)
C32 C33 C34 119.6(2)
C28 C33 C34 120.1(2)
C35 C34 C33 121.2(2)
C34 C35 C36 121.1(2)
C37 C36 C27 121.4(2)
C37 C36 C35 118.6(2)
C27 C36 C35 120.0(2)
C38 C37 C36 122.4(2)
C37 C38 C3 118.2(2)
C37 C38 C39 116.3(2)
C3 C38 C39 125.5(2)
C44 C39 C40 118.3(2)
C44 C39 C38 122.2(2)
C40 C39 C38 119.4(2)
C41 C40 C39 121.2(2)
C42 C41 C40 119.8(2)
C43 C42 C41 119.7(2)
C42 C43 C44 120.9(3)
C43 C44 C39 120.0(2)
C52 C45 C4 119.2(2)
C52 C45 C46 116.1(2)
C4 C45 C46 124.7(2)
C51 C46 C47 118.3(2)
C51 C46 C45 122.5(2)
C47 C46 C45 119.0(2)
C48 C47 C46 121.2(3)
C47 C48 C49 119.8(2)
C50 C49 C48 119.6(2)
C49 C50 C51 120.8(3)
C50 C51 C46 120.3(2)
C45 C52 C53 122.5(2)
C52 C53 C62 120.4(2)
C52 C53 C54 119.2(2)
C62 C53 C54 120.4(2)
C55 C54 C53 121.5(3)
C54 C55 C56 121.0(2)
C57 C56 C61 119.9(3)
C57 C56 C55 120.0(2)
C61 C56 C55 120.2(2)
C58 C57 C56 121.5(3)
C57 C58 C59 119.3(3)
C60 C59 C58 120.7(3)
C59 C60 C61 121.8(3)
C60 C61 C56 116.6(2)
C60 C61 C62 124.7(2)
C56 C61 C62 118.7(2)
C53 C62 C5 116.4(2)
C53 C62 C61 118.0(2)
C5 C62 C61 125.6(2)
N77 C71 C76 121.7(2)
N77 C71 C72 121.4(2)
C76 C71 C72 116.9(2)
N74 C73 C72 121.9(3)
C73 C72 C71 119.5(3)
C73 N74 C75 120.4(2)
C76 C75 N74 120.8(3)
C75 C76 C71 120.4(2)
C71 N77 C79 121.1(2)
C71 N77 C78 120.5(2)
C79 N77 C78 118.3(2)

loop_
_geom_bond_atom_site_label_1
_geom_bond_atom_site_label_2
_geom_bond_distance
C00 Cl1 1.747(4)
C00 Cl2 1.761(4)
O1 C2 1.368(3)
O1 B7 1.468(3)
C2 C3 1.400(3)
C2 C27 1.440(3)
C3 C38 1.423(3)
C3 C4 1.502(3)
C4 C5 1.403(3)
C4 C45 1.426(3)
C5 O6 1.370(3)
C5 C62 1.438(3)
O6 B7 1.491(3)
B7 O12 1.458(3)
B7 O8 1.492(3)
O8 B9 1.348(3)
B9 O13 1.379(3)
B9 O10 1.383(3)
O10 B11 1.383(3)
B11 O12 1.336(3)
B11 O20 1.380(3)
O13 C14 1.385(3)
C14 C15 1.378(4)
C14 C19 1.389(4)
C15 C16 1.391(4)
C16 C17 1.379(5)
C17 C18 1.381(4)
C18 C19 1.383(4)
O20 C21 1.383(3)
C21 C22 1.384(4)
C21 C26 1.386(4)
C22 C23 1.393(4)
C23 C24 1.378(4)
C24 C25 1.380(4)
C25 C26 1.392(4)
C27 C36 1.417(3)
C27 C28 1.465(3)
C28 C29 1.410(4)
C28 C33 1.431(4)
C29 C30 1.393(4)
C30 C31 1.389(4)
C31 C32 1.379(4)
C32 C33 1.404(4)
C33 C34 1.436(4)
C34 C35 1.344(4)
C35 C36 1.448(3)
C36 C37 1.392(3)
C37 C38 1.389(3)
C38 C39 1.492(3)
C39 C44 1.399(4)
C39 C40 1.402(3)
C40 C41 1.389(4)
C41 C42 1.386(4)
C42 C43 1.382(4)
C43 C44 1.393(4)
C45 C52 1.377(3)
C45 C46 1.499(3)
C46 C51 1.395(4)
C46 C47 1.399(3)
C47 C48 1.381(4)
C48 C49 1.391(4)
C49 C50 1.383(4)
C50 C51 1.385(4)
C52 C53 1.400(3)
C53 C62 1.426(3)
C53 C54 1.440(3)
C54 C55 1.329(4)
C55 C56 1.436(4)
C56 C57 1.411(4)
C56 C61 1.432(4)
C57 C58 1.364(4)
C58 C59 1.396(5)
C59 C60 1.381(4)
C60 C61 1.413(4)
C61 C62 1.462(3)
C71 N77 1.344(3)
C71 C76 1.412(4)
C71 C72 1.416(4)
C73 N74 1.333(4)
C73 C72 1.363(4)
N74 C75 1.356(4)
C75 C76 1.356(4)
N77 C79 1.457(4)
N77 C78 1.460(3)
